data_2220144
loop_
_publ_author_name
'Xin, Chun-Wei'
'Liu, Fu-Chen'

_publ_section_title
;
 Tetrakis(\m-2-anilinobenzoato)bis[methanolcopper(II)](<i>Cu</i>---<i>Cu</i>)
;
_journal_coeditor_code DN2398
_journal_issue 12
_journal_name_full 'Acta Crystallographica Section E'
_journal_page_first m1589
_journal_paper_doi 10.1107/S1600536808038063
_journal_volume 64
_journal_year 2008
_chemical_formula_iupac '[Cu2 (C13 H10 N O2)4 (C H4 O)2]'
_chemical_formula_moiety ' C54 H48 Cu2 N4 O10'
_chemical_formula_sum 'C54 H48 Cu2 N4 O10'
_chemical_formula_weight 1040.06
_space_group_IT_number 14
_symmetry_cell_setting monoclinic
_symmetry_space_group_name_Hall '-P 2ybc'
_symmetry_space_group_name_H-M 'P 1 21/c 1'
_atom_sites_solution_hydrogens geom
_atom_sites_solution_primary direct
_atom_sites_solution_secondary difmap
_cell_angle_alpha 90.0
_cell_angle_beta 97.11(3)
_cell_angle_gamma 90.0
_cell_formula_units_Z 2
_cell_length_a 7.2467(14)
_cell_length_b 14.171(3)
_cell_length_c 23.813(5)
_cell_measurement_reflns_used 19383
_cell_measurement_temperature 293(2)
_cell_measurement_theta_max 27.6
_cell_measurement_theta_min 3.0
_cell_volume 2426.6(9)
_computing_cell_refinement 'SAINT-Plus (Bruker, 1998)'
_computing_data_collection 'SMART (Bruker, 1998)'
_computing_data_reduction 'SAINT-Plus (Bruker, 1998)'
_computing_molecular_graphics 'ORTEPIII (Burnett & Johnson, 1996) and ORTEP-3 for Windows (Farrugia, 1997)'
_computing_publication_material 'SHELXL97 (Sheldrick, 2008)'
_computing_structure_refinement 'SHELXL97 (Sheldrick, 2008)'
_computing_structure_solution 'SHELXS97 (Sheldrick, 2008)'
_diffrn_ambient_temperature 293(2)
_diffrn_measured_fraction_theta_full 0.999
_diffrn_measured_fraction_theta_max 0.999
_diffrn_measurement_device_type 'Bruker SMART CCD'
_diffrn_measurement_method \w
_diffrn_radiation_monochromator graphite
_diffrn_radiation_source 'fine-focus sealed tube'
_diffrn_radiation_type MoK\a
_diffrn_radiation_wavelength 0.71073
_diffrn_reflns_av_R_equivalents 0.0730
_diffrn_reflns_av_sigmaI/netI 0.0684
_diffrn_reflns_limit_h_max 9
_diffrn_reflns_limit_h_min -9
_diffrn_reflns_limit_k_max 17
_diffrn_reflns_limit_k_min -18
_diffrn_reflns_limit_l_max 30
_diffrn_reflns_limit_l_min -30
_diffrn_reflns_number 23688
_diffrn_reflns_theta_full 27.48
_diffrn_reflns_theta_max 27.48
_diffrn_reflns_theta_min 3.00
_diffrn_standards_decay_% 0
_diffrn_standards_interval_count 0
_diffrn_standards_interval_time 0
_diffrn_standards_number 0
_exptl_absorpt_coefficient_mu 0.941
_exptl_absorpt_correction_type none
_exptl_crystal_colour black
_exptl_crystal_density_diffrn 1.423
_exptl_crystal_density_method 'not measured'
_exptl_crystal_description block
_exptl_crystal_F_000 1076
_exptl_crystal_size_max 0.22
_exptl_crystal_size_mid 0.20
_exptl_crystal_size_min 0.15
_refine_diff_density_max 0.410
_refine_diff_density_min -0.349
_refine_ls_extinction_method none
_refine_ls_goodness_of_fit_ref 1.054
_refine_ls_hydrogen_treatment constr
_refine_ls_matrix_type full
_refine_ls_number_parameters 316
_refine_ls_number_reflns 5568
_refine_ls_number_restraints 0
_refine_ls_restrained_S_all 1.054
_refine_ls_R_factor_all 0.0990
_refine_ls_R_factor_gt 0.0587
_refine_ls_shift/su_max 0.001
_refine_ls_shift/su_mean 0.000
_refine_ls_structure_factor_coef Fsqd
_refine_ls_weighting_details 'calc w=1/[\s^2^(Fo^2^)+(0.0338P)^2^+2.4261P] where P=(Fo^2^+2Fc^2^)/3'
_refine_ls_weighting_scheme calc
_refine_ls_wR_factor_gt 0.1023
_refine_ls_wR_factor_ref 0.1148
_reflns_number_gt 3886
_reflns_number_total 5568
_reflns_threshold_expression I>2\s(I)
_cod_data_source_file dn2398.cif
_cod_data_source_block I
_cod_depositor_comments
;
The following automatic conversions were performed:
'_symmetry_cell_setting' value 'Monoclinic' changed to 'monoclinic'
according to '/home/saulius/struct/CIF-dictionaries/cif_core.dic'
dictionary named 'cif_core.dic' version 2.4.1 from 2010-06-29.

Automatic conversion script
Id: cif_fix_enum 1527 2010-12-29 10:47:43Z saulius 

The following automatic conversions were performed:

'_symmetry_cell_setting' value 'Monoclinic' changed to 'monoclinic'
according to /home/saulius/struct/CIF-dictionaries/cif_core.dic
dictionary named 'cif_core.dic' version 2.4.1 from 2010-06-29.

Automatic conversion script
Id: cif_fix_values 1715 2011-07-08 13:25:40Z adriana 
;
_cod_original_sg_symbol_H-M 'P 21/c'
_cod_original_formula_sum ' C54 H48 Cu2 N4 O10'
_cod_database_code 2220144
_cod_database_fobs_code 2220144

loop_
_symmetry_equiv_pos_as_xyz
'x, y, z'
'-x, y+1/2, -z+1/2'
'-x, -y, -z'
'x, -y-1/2, z-1/2'

loop_
_atom_site_type_symbol
_atom_site_label
_atom_site_fract_x
_atom_site_fract_y
_atom_site_fract_z
_atom_site_U_iso_or_equiv
_atom_site_adp_type
_atom_site_calc_flag
_atom_site_refinement_flags
_atom_site_occupancy
Cu Cu1 1.13786(5) 0.05253(3) 0.990416(16) 0.02737(12) Uani d . 1
N N1 0.9279(4) 0.2080(2) 0.83101(12) 0.0481(8) Uani d . 1
H H1 0.9928 0.1944 0.8612 0.058 Uiso d R 1
N N2 1.0262(4) 0.3315(2) 1.06884(14) 0.0492(8) Uani d . 1
H H2 1.0768 0.2917 1.0500 0.059 Uiso d R 1
O O1 0.7459(3) 0.00204(19) 0.93852(11) 0.0549(7) Uani d . 1
O O2 0.9804(3) 0.09287(18) 0.92135(9) 0.0424(6) Uani d . 1
O O3 1.0252(3) 0.15225(16) 1.03190(10) 0.0436(6) Uani d . 1
O O4 0.7885(3) 0.06096(16) 1.04750(12) 0.0532(7) Uani d . 1
O O5 1.3926(3) 0.12326(16) 0.97707(10) 0.0460(6) Uani d . 1
H H5A 1.4998 0.0999 0.9789 0.055 Uiso d R 1
C C1 0.8163(4) 0.0628(2) 0.90930(13) 0.0319(7) Uani d . 1
C C2 0.6955(4) 0.0996(2) 0.85929(13) 0.0311(7) Uani d . 1
C C3 0.5154(5) 0.0638(2) 0.84879(14) 0.0404(8) Uani d . 1
H H3 0.4795 0.0165 0.8723 0.049 Uiso calc R 1
C C4 0.3890(5) 0.0955(3) 0.80525(16) 0.0502(10) Uani d . 1
H H4 0.2712 0.0688 0.7983 0.060 Uiso calc R 1
C C5 0.4416(5) 0.1681(3) 0.77200(16) 0.0536(11) Uani d . 1
H H5 0.3564 0.1922 0.7432 0.064 Uiso calc R 1
C C6 0.6177(5) 0.2053(3) 0.78080(15) 0.0473(10) Uani d . 1
H H6 0.6491 0.2544 0.7578 0.057 Uiso calc R 1
C C7 0.7506(4) 0.1714(2) 0.82325(14) 0.0354(8) Uani d . 1
C C8 1.0119(5) 0.2737(2) 0.79817(15) 0.0391(8) Uani d . 1
C C9 1.1365(5) 0.3380(3) 0.82540(16) 0.0464(9) Uani d . 1
H H9 1.1578 0.3381 0.8647 0.056 Uiso calc R 1
C C10 1.2290(6) 0.4012(3) 0.7956(2) 0.0625(12) Uani d . 1
H H10 1.3126 0.4435 0.8147 0.075 Uiso calc R 1
C C11 1.1986(7) 0.4023(4) 0.7379(2) 0.0776(15) Uani d . 1
H H11 1.2604 0.4456 0.7175 0.093 Uiso calc R 1
C C12 1.0764(6) 0.3393(4) 0.71023(19) 0.0752(15) Uani d . 1
H H12 1.0554 0.3403 0.6709 0.090 Uiso calc R 1
C C13 0.9836(5) 0.2743(3) 0.73948(16) 0.0544(11) Uani d . 1
H H13 0.9027 0.2312 0.7200 0.065 Uiso calc R 1
C C14 0.8729(4) 0.1384(2) 1.05159(13) 0.0323(7) Uani d . 1
C C15 0.7840(4) 0.2162(2) 1.07961(13) 0.0308(7) Uani d . 1
C C16 0.6150(5) 0.1969(3) 1.10022(14) 0.0395(8) Uani d . 1
H H16 0.5680 0.1358 1.0971 0.047 Uiso calc R 1
C C17 0.5161(5) 0.2646(3) 1.12476(16) 0.0454(9) Uani d . 1
H H17 0.4044 0.2499 1.1382 0.055 Uiso calc R 1
C C18 0.5858(5) 0.3544(3) 1.12903(16) 0.0485(10) Uani d . 1
H H18 0.5195 0.4013 1.1451 0.058 Uiso calc R 1
C C19 0.7510(5) 0.3763(2) 1.11009(16) 0.0441(9) Uani d . 1
H H19 0.7934 0.4383 1.1130 0.053 Uiso calc R 1
C C20 0.8583(4) 0.3083(2) 1.08640(14) 0.0353(8) Uani d . 1
C C21 1.1236(5) 0.4172(2) 1.08019(18) 0.0446(9) Uani d . 1
C C22 1.2051(5) 0.4608(3) 1.03751(19) 0.0583(11) Uani d . 1
H H22 1.1940 0.4345 1.0015 0.070 Uiso calc R 1
C C23 1.3035(6) 0.5441(3) 1.0488(2) 0.0743(14) Uani d . 1
H H23 1.3570 0.5738 1.0200 0.089 Uiso calc R 1
C C24 1.3229(6) 0.5830(3) 1.1018(3) 0.0756(15) Uani d . 1
H H24 1.3891 0.6388 1.1089 0.091 Uiso calc R 1
C C25 1.2444(6) 0.5391(3) 1.1442(2) 0.0630(12) Uani d . 1
H H25 1.2570 0.5656 1.1802 0.076 Uiso calc R 1
C C26 1.1472(5) 0.4564(3) 1.13402(18) 0.0520(10) Uani d . 1
H H26 1.0968 0.4264 1.1634 0.062 Uiso calc R 1
C C27 1.4132(6) 0.2166(3) 0.95906(19) 0.0658(12) Uani d . 1
H H27A 1.5422 0.2292 0.9568 0.099 Uiso calc R 1
H H27B 1.3682 0.2592 0.9856 0.099 Uiso calc R 1
H H27C 1.3433 0.2252 0.9225 0.099 Uiso calc R 1

loop_
_atom_site_aniso_label
_atom_site_aniso_U_11
_atom_site_aniso_U_22
_atom_site_aniso_U_33
_atom_site_aniso_U_12
_atom_site_aniso_U_13
_atom_site_aniso_U_23
Cu1 0.0269(2) 0.0242(2) 0.0313(2) -0.00364(18) 0.00475(14) 0.00085(17)
N1 0.0402(18) 0.061(2) 0.0409(18) -0.0093(16) -0.0023(14) 0.0202(15)
N2 0.0371(17) 0.0344(17) 0.080(2) -0.0060(14) 0.0218(16) -0.0171(16)
O1 0.0446(15) 0.0644(18) 0.0516(16) -0.0184(14) -0.0104(12) 0.0285(14)
O2 0.0358(14) 0.0535(15) 0.0366(14) -0.0067(12) -0.0015(11) 0.0123(12)
O3 0.0407(14) 0.0362(14) 0.0571(16) -0.0074(12) 0.0189(12) -0.0157(12)
O4 0.0511(16) 0.0295(14) 0.085(2) -0.0092(13) 0.0326(14) -0.0149(13)
O5 0.0321(13) 0.0390(14) 0.0679(18) -0.0078(11) 0.0098(12) 0.0084(13)
C1 0.0351(19) 0.0304(18) 0.0307(17) 0.0024(16) 0.0060(14) -0.0032(15)
C2 0.0326(18) 0.0308(18) 0.0304(17) 0.0025(15) 0.0059(14) -0.0027(14)
C3 0.038(2) 0.042(2) 0.041(2) -0.0035(17) 0.0059(16) 0.0038(17)
C4 0.032(2) 0.068(3) 0.049(2) -0.0077(19) -0.0012(17) 0.006(2)
C5 0.037(2) 0.077(3) 0.045(2) 0.009(2) -0.0025(17) 0.017(2)
C6 0.041(2) 0.056(2) 0.045(2) 0.0051(19) 0.0051(17) 0.0188(18)
C7 0.0319(19) 0.040(2) 0.0345(19) 0.0012(16) 0.0052(14) 0.0004(15)
C8 0.0348(19) 0.040(2) 0.042(2) 0.0010(17) 0.0046(16) 0.0095(16)
C9 0.046(2) 0.047(2) 0.045(2) -0.0055(19) 0.0005(17) -0.0036(18)
C10 0.053(3) 0.046(3) 0.088(4) -0.013(2) 0.006(2) 0.003(2)
C11 0.064(3) 0.083(4) 0.085(4) -0.021(3) 0.006(3) 0.044(3)
C12 0.055(3) 0.120(4) 0.048(3) -0.018(3) 0.000(2) 0.035(3)
C13 0.042(2) 0.074(3) 0.046(2) -0.017(2) 0.0003(18) 0.010(2)
C14 0.0312(18) 0.0302(19) 0.0347(19) -0.0006(15) 0.0004(14) -0.0009(14)
C15 0.0272(17) 0.0312(18) 0.0335(18) 0.0007(14) 0.0014(14) -0.0026(14)
C16 0.039(2) 0.035(2) 0.045(2) -0.0044(16) 0.0083(16) -0.0021(16)
C17 0.035(2) 0.045(2) 0.060(2) -0.0055(18) 0.0168(18) -0.0112(19)
C18 0.033(2) 0.047(2) 0.066(3) 0.0111(18) 0.0081(18) -0.014(2)
C19 0.035(2) 0.0287(19) 0.068(3) 0.0007(16) 0.0032(18) -0.0070(17)
C20 0.0268(18) 0.0327(19) 0.046(2) 0.0006(15) 0.0031(15) -0.0048(16)
C21 0.0280(19) 0.0310(19) 0.075(3) -0.0015(16) 0.0094(18) -0.0045(18)
C22 0.047(2) 0.052(3) 0.074(3) -0.005(2) 0.003(2) 0.006(2)
C23 0.058(3) 0.056(3) 0.107(4) -0.018(2) 0.003(3) 0.027(3)
C24 0.057(3) 0.037(2) 0.128(5) -0.011(2) -0.007(3) -0.003(3)
C25 0.043(2) 0.048(3) 0.096(4) 0.000(2) 0.001(2) -0.023(2)
C26 0.037(2) 0.044(2) 0.077(3) -0.0041(19) 0.0122(19) -0.012(2)
C27 0.074(3) 0.046(2) 0.077(3) -0.016(2) 0.007(2) 0.014(2)

loop_
_atom_type_symbol
_atom_type_description
_atom_type_scat_dispersion_real
_atom_type_scat_dispersion_imag
_atom_type_scat_source
C C 0.0033 0.0016 ' 'International Tables Vol C Tables 4.2.6.8 and 6.1.1.4'
H H 0.0000 0.0000 ' International Tables Vol C Tables 4.2.6.8 and 6.1.1.4'
N N 0.0061 0.0033 ' International Tables Vol C Tables 4.2.6.8 and 6.1.1.4'
O O 0.0106 0.0060 ' International Tables Vol C Tables 4.2.6.8 and 6.1.1.4'
Cu Cu 0.3201 1.2651 ' International Tables Vol C Tables 4.2.6.8 and 6.1.1.4'

loop_
_geom_angle_atom_site_label_1
_geom_angle_atom_site_label_2
_geom_angle_atom_site_label_3
_geom_angle_site_symmetry_1
_geom_angle_site_symmetry_3
_geom_angle
O4 Cu1 O1 3_757 3_757 87.77(12)
O4 Cu1 O3 3_757 . 169.37(10)
O1 Cu1 O3 3_757 . 90.61(12)
O4 Cu1 O2 3_757 . 90.93(12)
O1 Cu1 O2 3_757 . 169.23(10)
O3 Cu1 O2 . . 88.69(11)
O4 Cu1 O5 3_757 . 91.53(10)
O1 Cu1 O5 3_757 . 91.52(10)
O3 Cu1 O5 . . 99.02(10)
O2 Cu1 O5 . . 99.21(10)
O4 Cu1 Cu1 3_757 3_757 82.43(8)
O1 Cu1 Cu1 3_757 3_757 83.02(8)
O3 Cu1 Cu1 . 3_757 86.94(7)
O2 Cu1 Cu1 . 3_757 86.21(7)
O5 Cu1 Cu1 . 3_757 171.98(7)
C7 N1 C8 . . 129.6(3)
C7 N1 H1 . . 116.6
C8 N1 H1 . . 113.4
C20 N2 C21 . . 125.9(3)
C20 N2 H2 . . 117.8
C21 N2 H2 . . 116.2
C1 O1 Cu1 . 3_757 126.2(2)
C1 O2 Cu1 . . 121.6(2)
C14 O3 Cu1 . . 120.8(2)
C14 O4 Cu1 . 3_757 126.8(2)
C27 O5 Cu1 . . 127.4(2)
C27 O5 H5A . . 104.8
Cu1 O5 H5A . . 127.6
O1 C1 O2 . . 122.8(3)
O1 C1 C2 . . 116.5(3)
O2 C1 C2 . . 120.6(3)
C3 C2 C7 . . 118.6(3)
C3 C2 C1 . . 117.6(3)
C7 C2 C1 . . 123.7(3)
C4 C3 C2 . . 122.6(3)
C4 C3 H3 . . 118.7
C2 C3 H3 . . 118.7
C3 C4 C5 . . 118.2(3)
C3 C4 H4 . . 120.9
C5 C4 H4 . . 120.9
C6 C5 C4 . . 121.1(3)
C6 C5 H5 . . 119.5
C4 C5 H5 . . 119.5
C5 C6 C7 . . 121.6(4)
C5 C6 H6 . . 119.2
C7 C6 H6 . . 119.2
N1 C7 C6 . . 121.1(3)
N1 C7 C2 . . 121.1(3)
C6 C7 C2 . . 117.7(3)
C9 C8 C13 . . 118.2(3)
C9 C8 N1 . . 118.5(3)
C13 C8 N1 . . 123.1(3)
C10 C9 C8 . . 121.4(4)
C10 C9 H9 . . 119.3
C8 C9 H9 . . 119.3
C11 C10 C9 . . 120.1(4)
C11 C10 H10 . . 120.0
C9 C10 H10 . . 120.0
C10 C11 C12 . . 119.4(4)
C10 C11 H11 . . 120.3
C12 C11 H11 . . 120.3
C11 C12 C13 . . 121.3(4)
C11 C12 H12 . . 119.3
C13 C12 H12 . . 119.3
C12 C13 C8 . . 119.6(4)
C12 C13 H13 . . 120.2
C8 C13 H13 . . 120.2
O4 C14 O3 . . 123.1(3)
O4 C14 C15 . . 116.9(3)
O3 C14 C15 . . 120.0(3)
C16 C15 C20 . . 118.5(3)
C16 C15 C14 . . 117.5(3)
C20 C15 C14 . . 124.0(3)
C17 C16 C15 . . 122.6(3)
C17 C16 H16 . . 118.7
C15 C16 H16 . . 118.7
C18 C17 C16 . . 118.4(3)
C18 C17 H17 . . 120.8
C16 C17 H17 . . 120.8
C19 C18 C17 . . 121.2(3)
C19 C18 H18 . . 119.4
C17 C18 H18 . . 119.4
C18 C19 C20 . . 122.0(3)
C18 C19 H19 . . 119.0
C20 C19 H19 . . 119.0
N2 C20 C19 . . 121.0(3)
N2 C20 C15 . . 121.7(3)
C19 C20 C15 . . 117.3(3)
C22 C21 C26 . . 119.0(4)
C22 C21 N2 . . 119.5(4)
C26 C21 N2 . . 121.5(4)
C21 C22 C23 . . 119.6(4)
C21 C22 H22 . . 120.2
C23 C22 H22 . . 120.2
C24 C23 C22 . . 120.9(5)
C24 C23 H23 . . 119.6
C22 C23 H23 . . 119.6
C23 C24 C25 . . 119.6(4)
C23 C24 H24 . . 120.2
C25 C24 H24 . . 120.2
C24 C25 C26 . . 120.5(5)
C24 C25 H25 . . 119.7
C26 C25 H25 . . 119.7
C25 C26 C21 . . 120.4(4)
C25 C26 H26 . . 119.8
C21 C26 H26 . . 119.8
O5 C27 H27A . . 109.5
O5 C27 H27B . . 109.5
H27A C27 H27B . . 109.5
O5 C27 H27C . . 109.5
H27A C27 H27C . . 109.5
H27B C27 H27C . . 109.5

loop_
_geom_bond_atom_site_label_1
_geom_bond_atom_site_label_2
_geom_bond_site_symmetry_2
_geom_bond_distance
Cu1 O4 3_757 1.951(2)
Cu1 O1 3_757 1.954(2)
Cu1 O3 . 1.959(2)
Cu1 O2 . 1.967(2)
Cu1 O5 . 2.159(2)
Cu1 Cu1 3_757 2.5774(10)
N1 C7 . 1.377(4)
N1 C8 . 1.402(4)
N1 H1 . 0.8314
N2 C20 . 1.375(4)
N2 C21 . 1.413(4)
N2 H2 . 0.8323
O1 C1 . 1.254(4)
O1 Cu1 3_757 1.954(2)
O2 C1 . 1.263(4)
O3 C14 . 1.266(4)
O4 C14 . 1.255(4)
O4 Cu1 3_757 1.951(2)
O5 C27 . 1.404(4)
O5 H5A . 0.8409
C1 C2 . 1.483(4)
C2 C3 . 1.394(5)
C2 C7 . 1.420(4)
C3 C4 . 1.371(5)
C3 H3 . 0.9300
C4 C5 . 1.380(5)
C4 H4 . 0.9300
C5 C6 . 1.373(5)
C5 H5 . 0.9300
C6 C7 . 1.392(5)
C6 H6 . 0.9300
C8 C9 . 1.386(5)
C8 C13 . 1.387(5)
C9 C10 . 1.369(5)
C9 H9 . 0.9300
C10 C11 . 1.365(6)
C10 H10 . 0.9300
C11 C12 . 1.367(6)
C11 H11 . 0.9300
C12 C13 . 1.379(5)
C12 H12 . 0.9300
C13 H13 . 0.9300
C14 C15 . 1.477(4)
C15 C16 . 1.402(4)
C15 C20 . 1.413(4)
C16 C17 . 1.371(5)
C16 H16 . 0.9300
C17 C18 . 1.368(5)
C17 H17 . 0.9300
C18 C19 . 1.366(5)
C18 H18 . 0.9300
C19 C20 . 1.400(5)
C19 H19 . 0.9300
C21 C22 . 1.383(5)
C21 C26 . 1.388(5)
C22 C23 . 1.387(6)
C22 H22 . 0.9300
C23 C24 . 1.368(7)
C23 H23 . 0.9300
C24 C25 . 1.369(6)
C24 H24 . 0.9300
C25 C26 . 1.374(5)
C25 H25 . 0.9300
C26 H26 . 0.9300
C27 H27A . 0.9600
C27 H27B . 0.9600
C27 H27C . 0.9600

loop_
_geom_hbond_atom_site_label_D
_geom_hbond_atom_site_label_H
_geom_hbond_atom_site_label_A
_geom_hbond_site_symmetry_A
_geom_hbond_distance_DH
_geom_hbond_distance_HA
_geom_hbond_distance_DA
_geom_hbond_angle_DHA
N1 H1 O2 . 0.83 2.04 2.690(4) 134.5
N2 H2 O3 . 0.83 2.05 2.688(4) 133.3
O5 H5A O1 1_655 0.84 2.54 3.306(4) 152.0
O5 H5A O4 1_655 0.84 2.55 3.260(4) 142.9
